data_7005838
loop_
_publ_author_name
'Pascu, Sofia I.'
'Naumann, Christoph'
'Kaiser, Guido'
'Bond, Andrew D.'
'Sanders, Jeremy K. M.'
'Jarrosson, Thibaut'

_publ_section_title
;
 Structures and solution dynamics of pseudorotaxanes mediated by
 alkali-metal cations.
;
_journal_issue 35
_journal_name_full 'Dalton transactions (Cambridge, England : 2003)'
_journal_page_first 3874
_journal_page_last 3884
_journal_paper_doi 10.1039/b706043b
_journal_year 2007
_chemical_formula_moiety 'C36 H44 O10, C26 H30 N2 O4, 2(C H Cl3)'
_chemical_formula_sum 'C64 H76 Cl6 N2 O14'
_chemical_formula_weight 1309.97
_space_group_IT_number 2
_symmetry_cell_setting triclinic
_symmetry_space_group_name_Hall '-P 1'
_symmetry_space_group_name_H-M 'P -1'
_atom_sites_solution_hydrogens geom
_atom_sites_solution_primary direct
_atom_sites_solution_secondary difmap
_cell_angle_alpha 67.987(1)
_cell_angle_beta 86.014(1)
_cell_angle_gamma 69.563(2)
_cell_formula_units_Z 1
_cell_length_a 10.9237(3)
_cell_length_b 12.3078(3)
_cell_length_c 13.8877(4)
_cell_measurement_reflns_used 11095
_cell_measurement_temperature 180(2)
_cell_measurement_theta_max 27.48
_cell_measurement_theta_min 5.10
_cell_volume 1618.03(8)
_computing_cell_refinement 'Denzo/Scalepack (Otwinowski & Minor, 1996)'
_computing_data_collection 'COLLECT (Nonius, 1997)'
_computing_data_reduction Denzo/Scalepack
_computing_molecular_graphics SHELXTL
_computing_publication_material SHELXTL
_computing_structure_refinement SHELXTL
_computing_structure_solution 'SHELXTL v6.10 (Bruker, 2000)'
_diffrn_ambient_temperature 180(2)
_diffrn_measured_fraction_theta_full 0.984
_diffrn_measured_fraction_theta_max 0.984
_diffrn_measurement_device_type 'Nonius KappaCCD'
_diffrn_measurement_method 'thin-slice \w and \f scans'
_diffrn_radiation_monochromator graphite
_diffrn_radiation_source 'fine-focus sealed tube'
_diffrn_radiation_type MoK\a
_diffrn_radiation_wavelength 0.71073
_diffrn_reflns_av_R_equivalents 0.0487
_diffrn_reflns_av_sigmaI/netI 0.0618
_diffrn_reflns_limit_h_max 14
_diffrn_reflns_limit_h_min -14
_diffrn_reflns_limit_k_max 15
_diffrn_reflns_limit_k_min -15
_diffrn_reflns_limit_l_max 18
_diffrn_reflns_limit_l_min -16
_diffrn_reflns_number 17731
_diffrn_reflns_theta_full 27.48
_diffrn_reflns_theta_max 27.48
_diffrn_reflns_theta_min 5.10
_diffrn_standards_number 0
_exptl_absorpt_coefficient_mu 0.330
_exptl_absorpt_correction_T_max 0.963
_exptl_absorpt_correction_T_min 0.863
_exptl_absorpt_correction_type multi-scan
_exptl_absorpt_process_details 'Sortav (Blessing, 1995)'
_exptl_crystal_colour red
_exptl_crystal_density_diffrn 1.344
_exptl_crystal_density_method 'not measured'
_exptl_crystal_description plate
_exptl_crystal_F_000 688
_exptl_crystal_size_max 0.30
_exptl_crystal_size_mid 0.20
_exptl_crystal_size_min 0.10
_refine_diff_density_max 0.324
_refine_diff_density_min -0.252
_refine_diff_density_rms 0.054
_refine_ls_extinction_method none
_refine_ls_goodness_of_fit_ref 1.035
_refine_ls_hydrogen_treatment constr
_refine_ls_matrix_type full
_refine_ls_number_parameters 388
_refine_ls_number_reflns 7299
_refine_ls_number_restraints 0
_refine_ls_restrained_S_all 1.035
_refine_ls_R_factor_all 0.1039
_refine_ls_R_factor_gt 0.0593
_refine_ls_shift/su_max 0.000
_refine_ls_shift/su_mean 0.000
_refine_ls_structure_factor_coef Fsqd
_refine_ls_weighting_details 'calc w=1/[\s^2^(Fo^2^)+(0.0409P)^2^+1.2030P] where P=(Fo^2^+2Fc^2^)/3'
_refine_ls_weighting_scheme calc
_refine_ls_wR_factor_gt 0.1167
_refine_ls_wR_factor_ref 0.1384
_reflns_number_gt 4766
_reflns_number_total 7299
_reflns_threshold_expression I>2\s(I)
_cod_data_source_file b706043b.txt
_cod_data_source_block '[1.A]'
_cod_database_code 7005838

loop_
_symmetry_equiv_pos_as_xyz
'x, y, z'
'-x, -y, -z'

loop_
_atom_site_label
_atom_site_type_symbol
_atom_site_fract_x
_atom_site_fract_y
_atom_site_fract_z
_atom_site_U_iso_or_equiv
_atom_site_adp_type
_atom_site_occupancy
_atom_site_symmetry_multiplicity
_atom_site_calc_flag
_atom_site_refinement_flags
_atom_site_disorder_assembly
_atom_site_disorder_group
O1 O 0.53864(19) 0.62928(19) 0.17766(15) 0.0513(5) Uani 1 1 d . . .
O2 O 0.36682(18) 0.89051(16) 0.35135(16) 0.0458(5) Uani 1 1 d . . .
O3 O 0.62850(17) 0.72427(17) 0.70472(16) 0.0465(5) Uani 1 1 d . . .
O4 O 0.42087(18) 0.75066(18) 0.83141(15) 0.0456(5) Uani 1 1 d . . .
O5 O 0.20770(18) 0.66427(17) 0.89801(15) 0.0450(5) Uani 1 1 d . . .
O6 O 0.08526(16) 0.65032(18) 0.73082(16) 0.0452(5) Uani 1 1 d . . .
O7 O 0.11630(18) 0.57236(16) 0.55517(16) 0.0469(5) Uani 1 1 d . . .
N1 N 0.4554(2) 0.75958(19) 0.26519(17) 0.0374(5) Uani 1 1 d . . .
C1 C 0.4147(2) 0.7828(2) 0.3549(2) 0.0347(6) Uani 1 1 d . . .
C2 C 0.5107(2) 0.6407(2) 0.2602(2) 0.0364(6) Uani 1 1 d . . .
C3 C 0.5322(2) 0.5321(2) 0.3601(2) 0.0307(5) Uani 1 1 d . . .
C4 C 0.4911(2) 0.5517(2) 0.45270(19) 0.0267(5) Uani 1 1 d . . .
C5 C 0.4321(2) 0.6738(2) 0.4530(2) 0.0296(5) Uani 1 1 d . . .
C6 C 0.3921(2) 0.6902(2) 0.5444(2) 0.0345(6) Uani 1 1 d . . .
H6A H 0.3522 0.7725 0.5438 0.041 Uiso 1 1 calc R . .
C7 C 0.4091(2) 0.5878(2) 0.6381(2) 0.0353(6) Uani 1 1 d . . .
H7A H 0.3803 0.6008 0.7003 0.042 Uiso 1 1 calc R . .
C8 C 0.4344(3) 0.8698(3) 0.1676(2) 0.0479(7) Uani 1 1 d . . .
H8A H 0.4948 0.8453 0.1168 0.057 Uiso 1 1 calc R . .
H8B H 0.4558 0.9345 0.1817 0.057 Uiso 1 1 calc R . .
C9 C 0.2948(3) 0.9250(2) 0.1202(2) 0.0415(6) Uani 1 1 d . . .
H9A H 0.2335 0.9263 0.1761 0.050 Uiso 1 1 calc R . .
H9B H 0.2815 0.8713 0.0867 0.050 Uiso 1 1 calc R . .
C10 C 0.2641(3) 1.0583(3) 0.0391(3) 0.0618(9) Uani 1 1 d . . .
H10A H 0.2921 1.1074 0.0698 0.074 Uiso 1 1 calc R . .
H10B H 0.3164 1.0544 -0.0214 0.074 Uiso 1 1 calc R . .
C11 C 0.1211(3) 1.1262(3) 0.0012(2) 0.0543(8) Uani 1 1 d . . .
H11A H 0.0676 1.1184 0.0624 0.065 Uiso 1 1 calc R . .
H11B H 0.0967 1.0848 -0.0394 0.065 Uiso 1 1 calc R . .
C12 C 0.0872(3) 1.2651(3) -0.0664(3) 0.0590(8) Uani 1 1 d . . .
H12A H -0.0090 1.3043 -0.0813 0.071 Uiso 1 1 calc R . .
H12B H 0.1139 1.3062 -0.0266 0.071 Uiso 1 1 calc R . .
C13 C 0.1510(3) 1.2885(3) -0.1667(3) 0.0625(9) Uani 1 1 d . . .
H13A H 0.1254 1.3788 -0.2059 0.094 Uiso 1 1 calc R . .
H13B H 0.1233 1.2501 -0.2075 0.094 Uiso 1 1 calc R . .
H13C H 0.2464 1.2519 -0.1527 0.094 Uiso 1 1 calc R . .
C14 C 0.8420(2) 0.4387(2) 0.5369(2) 0.0381(6) Uani 1 1 d . . .
C15 C 0.8599(3) 0.3412(2) 0.6302(2) 0.0456(7) Uani 1 1 d . . .
H15A H 0.9039 0.2578 0.6345 0.055 Uiso 1 1 calc R . .
C16 C 0.8131(3) 0.3645(3) 0.7196(3) 0.0490(8) Uani 1 1 d . . .
H16A H 0.8258 0.2961 0.7842 0.059 Uiso 1 1 calc R . .
C17 C 0.7496(2) 0.4839(3) 0.7161(2) 0.0422(7) Uani 1 1 d . . .
H17A H 0.7186 0.4977 0.7776 0.051 Uiso 1 1 calc R . .
C18 C 0.6663(2) 0.7125(2) 0.6123(2) 0.0381(6) Uani 1 1 d . . .
C19 C 0.6923(2) 0.7865(2) 0.4285(2) 0.0422(7) Uani 1 1 d . . .
H19A H 0.6784 0.8548 0.3637 0.051 Uiso 1 1 calc R . .
C20 C 0.6481(2) 0.8099(2) 0.5188(2) 0.0416(7) Uani 1 1 d . . .
H20A H 0.6056 0.8934 0.5147 0.050 Uiso 1 1 calc R . .
C21 C 0.7551(2) 0.6668(2) 0.4324(2) 0.0400(6) Uani 1 1 d . . .
H21A H 0.7848 0.6523 0.3709 0.048 Uiso 1 1 calc R . .
C22 C 0.7753(2) 0.5652(2) 0.5289(2) 0.0361(6) Uani 1 1 d . . .
C23 C 0.7305(2) 0.5858(2) 0.6204(2) 0.0354(6) Uani 1 1 d . . .
C24 C 0.5434(3) 0.8447(3) 0.7011(3) 0.0511(8) Uani 1 1 d . . .
H24A H 0.4673 0.8776 0.6505 0.061 Uiso 1 1 calc R . .
H24B H 0.5907 0.9046 0.6801 0.061 Uiso 1 1 calc R . .
C25 C 0.4990(3) 0.8262(3) 0.8089(3) 0.0562(8) Uani 1 1 d . . .
H25A H 0.5758 0.7851 0.8600 0.067 Uiso 1 1 calc R . .
H25B H 0.4477 0.9080 0.8134 0.067 Uiso 1 1 calc R . .
C26 C 0.3827(3) 0.7185(3) 0.9349(2) 0.0527(8) Uani 1 1 d . . .
H26A H 0.3157 0.7924 0.9433 0.063 Uiso 1 1 calc R . .
H26B H 0.4592 0.6898 0.9839 0.063 Uiso 1 1 calc R . .
C27 C 0.3281(3) 0.6170(3) 0.9577(2) 0.0550(8) Uani 1 1 d . . .
H27A H 0.3909 0.5475 0.9404 0.066 Uiso 1 1 calc R . .
H27B H 0.3139 0.5840 1.0327 0.066 Uiso 1 1 calc R . .
C28 C 0.1594(3) 0.5677(3) 0.9078(3) 0.0508(8) Uani 1 1 d . . .
H28A H 0.1347 0.5325 0.9798 0.061 Uiso 1 1 calc R . .
H28B H 0.2282 0.4997 0.8928 0.061 Uiso 1 1 calc R . .
C29 C 0.0431(3) 0.6202(3) 0.8333(3) 0.0514(8) Uani 1 1 d . . .
H29A H -0.0007 0.5581 0.8474 0.062 Uiso 1 1 calc R . .
H29B H -0.0203 0.6961 0.8412 0.062 Uiso 1 1 calc R . .
C30 C -0.0164(3) 0.6797(3) 0.6562(3) 0.0539(8) Uani 1 1 d . . .
H30A H -0.0875 0.7582 0.6521 0.065 Uiso 1 1 calc R . .
H30B H -0.0535 0.6120 0.6781 0.065 Uiso 1 1 calc R . .
C31 C 0.0364(3) 0.6945(3) 0.5528(3) 0.0495(8) Uani 1 1 d . . .
H31A H -0.0363 0.7333 0.4982 0.059 Uiso 1 1 calc R . .
H31B H 0.0895 0.7491 0.5368 0.059 Uiso 1 1 calc R . .
C32 C 0.1002(3) 0.9312(2) 0.7061(2) 0.0394(6) Uani 1 1 d . . .
H32A H 0.1397 0.8392 0.7465 0.047 Uiso 1 1 calc R . .
Cl1 Cl -0.07007(7) 0.97318(7) 0.68530(6) 0.0505(2) Uani 1 1 d . . .
Cl2 Cl 0.12989(8) 1.01300(7) 0.77729(7) 0.0557(2) Uani 1 1 d . . .
Cl3 Cl 0.17002(7) 0.96956(7) 0.58526(6) 0.0541(2) Uani 1 1 d . . .

loop_
_atom_site_aniso_label
_atom_site_aniso_U_11
_atom_site_aniso_U_22
_atom_site_aniso_U_33
_atom_site_aniso_U_23
_atom_site_aniso_U_13
_atom_site_aniso_U_12
O1 0.0573(12) 0.0542(13) 0.0349(12) -0.0134(10) 0.0069(9) -0.0151(10)
O2 0.0467(11) 0.0232(9) 0.0599(13) -0.0100(9) -0.0110(9) -0.0068(8)
O3 0.0421(10) 0.0399(11) 0.0539(13) -0.0164(10) 0.0022(9) -0.0113(8)
O4 0.0514(11) 0.0523(12) 0.0444(12) -0.0254(10) 0.0022(9) -0.0233(9)
O5 0.0460(11) 0.0391(11) 0.0414(11) -0.0090(9) 0.0014(9) -0.0111(8)
O6 0.0320(9) 0.0505(12) 0.0589(13) -0.0237(10) 0.0030(9) -0.0177(8)
O7 0.0447(11) 0.0308(10) 0.0596(14) -0.0171(10) -0.0104(9) -0.0039(8)
N1 0.0359(11) 0.0315(12) 0.0368(13) -0.0034(10) 0.0003(9) -0.0122(9)
C1 0.0268(12) 0.0271(13) 0.0451(16) -0.0070(12) -0.0075(11) -0.0088(10)
C2 0.0316(13) 0.0359(14) 0.0387(16) -0.0106(12) -0.0008(11) -0.0112(11)
C3 0.0236(11) 0.0309(13) 0.0366(14) -0.0120(11) -0.0013(10) -0.0085(9)
C4 0.0204(10) 0.0247(12) 0.0355(14) -0.0113(10) -0.0030(9) -0.0076(9)
C5 0.0222(11) 0.0249(12) 0.0401(15) -0.0109(11) -0.0053(10) -0.0065(9)
C6 0.0297(12) 0.0270(13) 0.0478(16) -0.0187(12) -0.0026(11) -0.0051(10)
C7 0.0309(12) 0.0364(14) 0.0397(15) -0.0180(12) 0.0014(11) -0.0088(10)
C8 0.0465(16) 0.0379(15) 0.0431(17) 0.0034(13) 0.0034(13) -0.0161(12)
C9 0.0454(15) 0.0383(15) 0.0338(15) -0.0059(12) 0.0012(12) -0.0143(12)
C10 0.0560(19) 0.058(2) 0.053(2) 0.0058(17) -0.0067(15) -0.0259(16)
C11 0.0591(19) 0.0524(19) 0.0419(18) -0.0077(15) -0.0010(14) -0.0184(15)
C12 0.065(2) 0.0470(18) 0.051(2) -0.0157(16) 0.0003(16) -0.0057(15)
C13 0.072(2) 0.0437(18) 0.059(2) -0.0102(16) 0.0010(17) -0.0150(16)
C14 0.0320(13) 0.0302(14) 0.0501(18) -0.0116(13) -0.0110(12) -0.0098(10)
C15 0.0422(15) 0.0260(14) 0.062(2) -0.0091(14) -0.0165(14) -0.0080(11)
C16 0.0448(16) 0.0336(15) 0.057(2) 0.0022(14) -0.0162(14) -0.0169(12)
C17 0.0362(14) 0.0398(15) 0.0458(17) -0.0065(13) -0.0056(12) -0.0165(12)
C18 0.0268(12) 0.0336(14) 0.0523(18) -0.0110(13) -0.0032(12) -0.0129(10)
C19 0.0343(13) 0.0318(14) 0.0506(18) -0.0006(13) -0.0033(12) -0.0149(11)
C20 0.0313(13) 0.0281(14) 0.061(2) -0.0103(13) 0.0020(12) -0.0115(11)
C21 0.0336(13) 0.0334(14) 0.0478(17) -0.0081(13) -0.0035(12) -0.0123(11)
C22 0.0250(12) 0.0291(13) 0.0505(17) -0.0071(12) -0.0095(11) -0.0113(10)
C23 0.0270(12) 0.0308(13) 0.0452(16) -0.0073(12) -0.0062(11) -0.0124(10)
C24 0.0469(16) 0.0413(16) 0.075(2) -0.0285(16) 0.0078(15) -0.0203(13)
C25 0.0559(18) 0.058(2) 0.074(2) -0.0417(18) 0.0062(16) -0.0250(15)
C26 0.0597(18) 0.0577(19) 0.0369(17) -0.0210(15) -0.0105(14) -0.0097(15)
C27 0.064(2) 0.0537(19) 0.0319(16) -0.0034(14) -0.0073(14) -0.0138(15)
C28 0.0550(18) 0.0365(15) 0.0533(19) -0.0086(14) 0.0161(15) -0.0181(13)
C29 0.0412(15) 0.0448(17) 0.069(2) -0.0206(16) 0.0184(15) -0.0200(13)
C30 0.0312(14) 0.0505(18) 0.089(3) -0.0378(18) -0.0060(15) -0.0098(13)
C31 0.0402(15) 0.0347(15) 0.071(2) -0.0219(15) -0.0168(14) -0.0042(12)
C32 0.0432(14) 0.0315(14) 0.0410(16) -0.0150(12) 0.0041(12) -0.0086(11)
Cl1 0.0442(4) 0.0505(4) 0.0591(5) -0.0259(4) 0.0055(3) -0.0139(3)
Cl2 0.0627(5) 0.0491(4) 0.0604(5) -0.0290(4) -0.0029(4) -0.0149(3)
Cl3 0.0575(4) 0.0447(4) 0.0522(5) -0.0186(4) 0.0170(3) -0.0104(3)

loop_
_atom_type_symbol
_atom_type_description
_atom_type_scat_dispersion_real
_atom_type_scat_dispersion_imag
_atom_type_scat_source
C C 0.0033 0.0016 'International Tables Vol C Tables 4.2.6.8 and 6.1.1.4'
H H 0.0000 0.0000 'International Tables Vol C Tables 4.2.6.8 and 6.1.1.4'
Cl Cl 0.1484 0.1585 'International Tables Vol C Tables 4.2.6.8 and 6.1.1.4'
N N 0.0061 0.0033 'International Tables Vol C Tables 4.2.6.8 and 6.1.1.4'
O O 0.0106 0.0060 'International Tables Vol C Tables 4.2.6.8 and 6.1.1.4'

loop_
_geom_angle_atom_site_label_1
_geom_angle_atom_site_label_2
_geom_angle_atom_site_label_3
_geom_angle
_geom_angle_site_symmetry_1
_geom_angle_site_symmetry_3
_geom_angle_publ_flag
C18 O3 C24 117.5(2) . . ?
C25 O4 C26 113.2(2) . . ?
C27 O5 C28 111.7(2) . . ?
C29 O6 C30 111.8(2) . . ?
C14 O7 C31 117.9(2) 2_666 . ?
C1 N1 C2 125.2(2) . . ?
C1 N1 C8 116.7(2) . . ?
C2 N1 C8 118.1(2) . . ?
O2 C1 N1 120.4(2) . . ?
O2 C1 C5 122.0(3) . . ?
N1 C1 C5 117.6(2) . . ?
O1 C2 N1 120.7(2) . . ?
O1 C2 C3 122.8(2) . . ?
N1 C2 C3 116.6(2) . . ?
C7 C3 C4 120.2(2) 2_666 . ?
C7 C3 C2 119.9(2) 2_666 . ?
C4 C3 C2 119.9(2) . . ?
C3 C4 C4 119.8(3) . 2_666 ?
C3 C4 C5 121.2(2) . . ?
C4 C4 C5 118.9(3) 2_666 . ?
C6 C5 C4 120.0(2) . . ?
C6 C5 C1 120.6(2) . . ?
C4 C5 C1 119.4(2) . . ?
C5 C6 C7 121.2(2) . . ?
C5 C6 H6A 119.4 . . ?
C7 C6 H6A 119.4 . . ?
C3 C7 C6 119.9(2) 2_666 . ?
C3 C7 H7A 120.1 2_666 . ?
C6 C7 H7A 120.1 . . ?
N1 C8 C9 112.6(2) . . ?
N1 C8 H8A 109.1 . . ?
C9 C8 H8A 109.1 . . ?
N1 C8 H8B 109.1 . . ?
C9 C8 H8B 109.1 . . ?
H8A C8 H8B 107.8 . . ?
C8 C9 C10 111.6(2) . . ?
C8 C9 H9A 109.3 . . ?
C10 C9 H9A 109.3 . . ?
C8 C9 H9B 109.3 . . ?
C10 C9 H9B 109.3 . . ?
H9A C9 H9B 108.0 . . ?
C11 C10 C9 114.2(3) . . ?
C11 C10 H10A 108.7 . . ?
C9 C10 H10A 108.7 . . ?
C11 C10 H10B 108.7 . . ?
C9 C10 H10B 108.7 . . ?
H10A C10 H10B 107.6 . . ?
C10 C11 C12 114.1(3) . . ?
C10 C11 H11A 108.7 . . ?
C12 C11 H11A 108.7 . . ?
C10 C11 H11B 108.7 . . ?
C12 C11 H11B 108.7 . . ?
H11A C11 H11B 107.6 . . ?
C13 C12 C11 113.7(3) . . ?
C13 C12 H12A 108.8 . . ?
C11 C12 H12A 108.8 . . ?
C13 C12 H12B 108.8 . . ?
C11 C12 H12B 108.8 . . ?
H12A C12 H12B 107.7 . . ?
C12 C13 H13A 109.5 . . ?
C12 C13 H13B 109.5 . . ?
H13A C13 H13B 109.5 . . ?
C12 C13 H13C 109.5 . . ?
H13A C13 H13C 109.5 . . ?
H13B C13 H13C 109.5 . . ?
C15 C14 O7 125.1(2) . 2_666 ?
C15 C14 C22 120.9(3) . . ?
O7 C14 C22 114.0(2) 2_666 . ?
C14 C15 C16 119.8(3) . . ?
C14 C15 H15A 120.1 . . ?
C16 C15 H15A 120.1 . . ?
C17 C16 C15 121.6(3) . . ?
C17 C16 H16A 119.2 . . ?
C15 C16 H16A 119.2 . . ?
C16 C17 C23 119.5(3) . . ?
C16 C17 H17A 120.3 . . ?
C23 C17 H17A 120.3 . . ?
O3 C18 C20 125.0(2) . . ?
O3 C18 C23 114.0(2) . . ?
C20 C18 C23 121.0(3) . . ?
C21 C19 C20 121.2(3) . . ?
C21 C19 H19A 119.4 . . ?
C20 C19 H19A 119.4 . . ?
C18 C20 C19 120.0(2) . . ?
C18 C20 H20A 120.0 . . ?
C19 C20 H20A 120.0 . . ?
C19 C21 C22 119.4(3) . . ?
C19 C21 H21A 120.3 . . ?
C22 C21 H21A 120.3 . . ?
C23 C22 C21 120.7(2) . . ?
C23 C22 C14 118.0(2) . . ?
C21 C22 C14 121.3(3) . . ?
C22 C23 C17 120.3(2) . . ?
C22 C23 C18 117.8(2) . . ?
C17 C23 C18 121.9(3) . . ?
O3 C24 C25 106.2(3) . . ?
O3 C24 H24A 110.5 . . ?
C25 C24 H24A 110.5 . . ?
O3 C24 H24B 110.5 . . ?
C25 C24 H24B 110.5 . . ?
H24A C24 H24B 108.7 . . ?
O4 C25 C24 108.5(2) . . ?
O4 C25 H25A 110.0 . . ?
C24 C25 H25A 110.0 . . ?
O4 C25 H25B 110.0 . . ?
C24 C25 H25B 110.0 . . ?
H25A C25 H25B 108.4 . . ?
O4 C26 C27 108.7(2) . . ?
O4 C26 H26A 110.0 . . ?
C27 C26 H26A 110.0 . . ?
O4 C26 H26B 110.0 . . ?
C27 C26 H26B 110.0 . . ?
H26A C26 H26B 108.3 . . ?
O5 C27 C26 109.6(2) . . ?
O5 C27 H27A 109.7 . . ?
C26 C27 H27A 109.7 . . ?
O5 C27 H27B 109.7 . . ?
C26 C27 H27B 109.7 . . ?
H27A C27 H27B 108.2 . . ?
O5 C28 C29 109.1(2) . . ?
O5 C28 H28A 109.9 . . ?
C29 C28 H28A 109.9 . . ?
O5 C28 H28B 109.9 . . ?
C29 C28 H28B 109.9 . . ?
H28A C28 H28B 108.3 . . ?
O6 C29 C28 108.6(2) . . ?
O6 C29 H29A 110.0 . . ?
C28 C29 H29A 110.0 . . ?
O6 C29 H29B 110.0 . . ?
C28 C29 H29B 110.0 . . ?
H29A C29 H29B 108.4 . . ?
O6 C30 C31 109.9(2) . . ?
O6 C30 H30A 109.7 . . ?
C31 C30 H30A 109.7 . . ?
O6 C30 H30B 109.7 . . ?
C31 C30 H30B 109.7 . . ?
H30A C30 H30B 108.2 . . ?
O7 C31 C30 108.1(2) . . ?
O7 C31 H31A 110.1 . . ?
C30 C31 H31A 110.1 . . ?
O7 C31 H31B 110.1 . . ?
C30 C31 H31B 110.1 . . ?
H31A C31 H31B 108.4 . . ?
Cl3 C32 Cl1 109.47(15) . . ?
Cl3 C32 Cl2 109.92(15) . . ?
Cl1 C32 Cl2 109.09(14) . . ?
Cl3 C32 H32A 109.5 . . ?
Cl1 C32 H32A 109.5 . . ?
Cl2 C32 H32A 109.5 . . ?

loop_
_geom_bond_atom_site_label_1
_geom_bond_atom_site_label_2
_geom_bond_distance
_geom_bond_site_symmetry_2
_geom_bond_publ_flag
O1 C2 1.212(3) . ?
O2 C1 1.226(3) . ?
O3 C18 1.364(3) . ?
O3 C24 1.433(3) . ?
O4 C25 1.410(3) . ?
O4 C26 1.415(4) . ?
O5 C27 1.418(3) . ?
O5 C28 1.420(3) . ?
O6 C29 1.417(4) . ?
O6 C30 1.427(3) . ?
O7 C14 1.366(3) 2_666 ?
O7 C31 1.439(3) . ?
N1 C1 1.390(3) . ?
N1 C2 1.402(3) . ?
N1 C8 1.476(3) . ?
C1 C5 1.477(4) . ?
C2 C3 1.484(4) . ?
C3 C7 1.379(3) 2_666 ?
C3 C4 1.411(3) . ?
C4 C4 1.412(5) 2_666 ?
C4 C5 1.414(3) . ?
C5 C6 1.377(4) . ?
C6 C7 1.398(4) . ?
C6 H6A 0.950 . ?
C7 C3 1.379(3) 2_666 ?
C7 H7A 0.950 . ?
C8 C9 1.517(4) . ?
C8 H8A 0.990 . ?
C8 H8B 0.990 . ?
C9 C10 1.535(4) . ?
C9 H9A 0.990 . ?
C9 H9B 0.990 . ?
C10 C11 1.513(4) . ?
C10 H10A 0.990 . ?
C10 H10B 0.990 . ?
C11 C12 1.531(4) . ?
C11 H11A 0.990 . ?
C11 H11B 0.990 . ?
C12 C13 1.488(5) . ?
C12 H12A 0.990 . ?
C12 H12B 0.990 . ?
C13 H13A 0.980 . ?
C13 H13B 0.980 . ?
C13 H13C 0.980 . ?
C14 C15 1.365(4) . ?
C14 O7 1.367(3) 2_666 ?
C14 C22 1.434(3) . ?
C15 C16 1.401(4) . ?
C15 H15A 0.950 . ?
C16 C17 1.371(4) . ?
C16 H16A 0.950 . ?
C17 C23 1.411(4) . ?
C17 H17A 0.950 . ?
C18 C20 1.366(4) . ?
C18 C23 1.432(4) . ?
C19 C21 1.372(4) . ?
C19 C20 1.406(4) . ?
C19 H19A 0.950 . ?
C20 H20A 0.950 . ?
C21 C22 1.414(4) . ?
C21 H21A 0.950 . ?
C22 C23 1.410(4) . ?
C24 C25 1.500(4) . ?
C24 H24A 0.990 . ?
C24 H24B 0.990 . ?
C25 H25A 0.990 . ?
C25 H25B 0.990 . ?
C26 C27 1.488(4) . ?
C26 H26A 0.990 . ?
C26 H26B 0.990 . ?
C27 H27A 0.990 . ?
C27 H27B 0.990 . ?
C28 C29 1.487(4) . ?
C28 H28A 0.990 . ?
C28 H28B 0.990 . ?
C29 H29A 0.990 . ?
C29 H29B 0.990 . ?
C30 C31 1.481(5) . ?
C30 H30A 0.990 . ?
C30 H30B 0.990 . ?
C31 H31A 0.990 . ?
C31 H31B 0.990 . ?
C32 Cl3 1.761(3) . ?
C32 Cl1 1.761(3) . ?
C32 Cl2 1.765(3) . ?
C32 H32A 1.000 . ?

loop_
_geom_torsion_atom_site_label_1
_geom_torsion_atom_site_label_2
_geom_torsion_atom_site_label_3
_geom_torsion_atom_site_label_4
_geom_torsion
_geom_torsion_site_symmetry_1
_geom_torsion_site_symmetry_2
_geom_torsion_site_symmetry_3
_geom_torsion_site_symmetry_4
_geom_torsion_publ_flag
C2 N1 C1 O2 -179.7(2) . . . . ?
C8 N1 C1 O2 -1.6(3) . . . . ?
C2 N1 C1 C5 0.5(3) . . . . ?
C8 N1 C1 C5 178.6(2) . . . . ?
C1 N1 C2 O1 177.1(2) . . . . ?
C8 N1 C2 O1 -1.0(4) . . . . ?
C1 N1 C2 C3 -2.8(3) . . . . ?
C8 N1 C2 C3 179.1(2) . . . . ?
O1 C2 C3 C7 2.6(4) . . . 2_666 ?
N1 C2 C3 C7 -177.5(2) . . . 2_666 ?
O1 C2 C3 C4 -176.6(2) . . . . ?
N1 C2 C3 C4 3.3(3) . . . . ?
C7 C3 C4 C4 -0.6(4) 2_666 . . 2_666 ?
C2 C3 C4 C4 178.6(2) . . . 2_666 ?
C7 C3 C4 C5 179.2(2) 2_666 . . . ?
C2 C3 C4 C5 -1.6(3) . . . . ?
C3 C4 C5 C6 179.6(2) . . . . ?
C4 C4 C5 C6 -0.6(4) 2_666 . . . ?
C3 C4 C5 C1 -0.8(3) . . . . ?
C4 C4 C5 C1 179.0(2) 2_666 . . . ?
O2 C1 C5 C6 1.3(3) . . . . ?
N1 C1 C5 C6 -179.0(2) . . . . ?
O2 C1 C5 C4 -178.4(2) . . . . ?
N1 C1 C5 C4 1.4(3) . . . . ?
C4 C5 C6 C7 0.3(3) . . . . ?
C1 C5 C6 C7 -179.4(2) . . . . ?
C5 C6 C7 C3 0.5(4) . . . 2_666 ?
C1 N1 C8 C9 -80.3(3) . . . . ?
C2 N1 C8 C9 98.0(3) . . . . ?
N1 C8 C9 C10 163.2(3) . . . . ?
C8 C9 C10 C11 -170.9(3) . . . . ?
C9 C10 C11 C12 171.0(3) . . . . ?
C10 C11 C12 C13 64.7(4) . . . . ?
O7 C14 C15 C16 179.7(2) 2_666 . . . ?
C22 C14 C15 C16 -0.3(4) . . . . ?
C14 C15 C16 C17 -0.2(4) . . . . ?
C15 C16 C17 C23 0.0(4) . . . . ?
C24 O3 C18 C20 11.7(3) . . . . ?
C24 O3 C18 C23 -169.0(2) . . . . ?
O3 C18 C20 C19 179.4(2) . . . . ?
C23 C18 C20 C19 0.2(4) . . . . ?
C21 C19 C20 C18 -0.7(4) . . . . ?
C20 C19 C21 C22 0.2(4) . . . . ?
C19 C21 C22 C23 0.6(4) . . . . ?
C19 C21 C22 C14 -179.2(2) . . . . ?
C15 C14 C22 C23 0.9(4) . . . . ?
O7 C14 C22 C23 -179.1(2) 2_666 . . . ?
C15 C14 C22 C21 -179.4(2) . . . . ?
O7 C14 C22 C21 0.7(3) 2_666 . . . ?
C21 C22 C23 C17 179.2(2) . . . . ?
C14 C22 C23 C17 -1.0(3) . . . . ?
C21 C22 C23 C18 -1.0(3) . . . . ?
C14 C22 C23 C18 178.8(2) . . . . ?
C16 C17 C23 C22 0.6(4) . . . . ?
C16 C17 C23 C18 -179.2(2) . . . . ?
O3 C18 C23 C22 -178.7(2) . . . . ?
C20 C18 C23 C22 0.6(3) . . . . ?
O3 C18 C23 C17 1.1(3) . . . . ?
C20 C18 C23 C17 -179.6(2) . . . . ?
C18 O3 C24 C25 170.2(2) . . . . ?
C26 O4 C25 C24 175.0(2) . . . . ?
O3 C24 C25 O4 -66.1(3) . . . . ?
C25 O4 C26 C27 -167.2(2) . . . . ?
C28 O5 C27 C26 173.1(2) . . . . ?
O4 C26 C27 O5 -68.3(3) . . . . ?
C27 O5 C28 C29 -172.7(2) . . . . ?
C30 O6 C29 C28 169.4(2) . . . . ?
O5 C28 C29 O6 69.3(3) . . . . ?
C29 O6 C30 C31 -172.7(2) . . . . ?
C14 O7 C31 C30 169.7(2) 2_666 . . . ?
O6 C30 C31 O7 72.6(3) . . . . ?
